data_4127103
loop_
_publ_author_name
'Tindall, Daniel J.'
'Werl\'e, Christophe'
'Goddard, Richard'
'Philipps, Petra'
'Far\`es, Christophe'
'F\"urstner, Alois'

_publ_section_title
;
 Structure and Reactivity of Half-Sandwich Rh(+3) and Ir(+3) Carbene
 Complexes. Catalytic Metathesis of Azobenzene Derivatives.
;
_journal_name_full 'Journal of the American Chemical Society'
_journal_paper_doi 10.1021/jacs.7b12673
_journal_year 2018
_chemical_absolute_configuration unknown
_chemical_compound_source dichloromethane/pentane/hexane/toluol/PhF
_chemical_formula_moiety 'C27 H35 Cl2 N2 Rh'
_chemical_formula_sum 'C27 H35 Cl2 N2 Rh'
_chemical_formula_weight 561.38
_chemical_name_systematic
;
 pentamethylcyclopentadienyl-1,1-bis(4-dimethylamino-phenyl)-methylidenyl-
 dichloro-dirhodium
;
_space_group_crystal_system monoclinic
_space_group_IT_number 14
_space_group_name_Hall '-P 2yn'
_space_group_name_H-M_alt 'P 1 21/n 1'
_symmetry_space_group_name_Hall '-P 2yn'
_symmetry_space_group_name_H-M 'P 1 21/n 1'
_atom_sites_solution_hydrogens geom
_atom_sites_solution_primary direct
_atom_sites_solution_secondary difmap
_audit_block_code WEC-WA-434_9684_100_K
_audit_creation_date 2015-10-22
_audit_creation_method SHELXL-2014/7
_cell_angle_alpha 90
_cell_angle_beta 108.324(7)
_cell_angle_gamma 90
_cell_formula_units_Z 4
_cell_length_a 12.019(4)
_cell_length_b 17.353(6)
_cell_length_c 12.382(4)
_cell_measurement_reflns_used 7367
_cell_measurement_temperature 100(2)
_cell_measurement_theta_max 28.5652
_cell_measurement_theta_min 2.9494
_cell_volume 2451.5(14)
_computing_cell_refinement 'SAINT software (Bruker AXS, 2004)'
_computing_data_collection 'APEX2 (Bruker AXS, 2005-2013)'
_computing_data_reduction 'SAINT software (Bruker AXS, 2004)'
_computing_molecular_graphics 'DIAMOND (Crystal Impact GbR, 1997-2014)'
_computing_structure_refinement 'SHELXL (G. M. Sheldrick, 2013)'
_computing_structure_solution 'SHELXS (G. M. Sheldrick, 2013)'
_diffrn_ambient_temperature 100(2)
_diffrn_detector_area_resol_mean 66.67
_diffrn_measured_fraction_theta_full 0.998
_diffrn_measured_fraction_theta_max 0.989
_diffrn_measurement_device_type 'Bruker-AXS Kappa Mach3 APEX-II'
_diffrn_measurement_method 'CCD \f- and \w-scans'
_diffrn_radiation_monochromator 'Incoatec Helios mirrors'
_diffrn_radiation_source 1\mS
_diffrn_radiation_type Mo-K\a
_diffrn_radiation_wavelength 0.71073
_diffrn_reflns_av_R_equivalents 0.1121
_diffrn_reflns_av_unetI/netI 0.0622
_diffrn_reflns_Laue_measured_fraction_full 0.998
_diffrn_reflns_Laue_measured_fraction_max 0.989
_diffrn_reflns_limit_h_max 16
_diffrn_reflns_limit_h_min -17
_diffrn_reflns_limit_k_max 25
_diffrn_reflns_limit_k_min -25
_diffrn_reflns_limit_l_max 17
_diffrn_reflns_limit_l_min -17
_diffrn_reflns_number 71889
_diffrn_reflns_point_group_measured_fraction_full 0.998
_diffrn_reflns_point_group_measured_fraction_max 0.989
_diffrn_reflns_theta_full 25.242
_diffrn_reflns_theta_max 31.072
_diffrn_reflns_theta_min 3.085
_exptl_absorpt_coefficient_mu 0.933
_exptl_absorpt_correction_T_max 0.98180
_exptl_absorpt_correction_T_min 0.93435
_exptl_absorpt_correction_type gaussian
_exptl_absorpt_process_details 'SADABS (Bruker AXS, 2012)'
_exptl_crystal_colour red
_exptl_crystal_density_diffrn 1.521
_exptl_crystal_description prism
_exptl_crystal_F_000 1160
_exptl_crystal_size_max 0.137
_exptl_crystal_size_mid 0.078
_exptl_crystal_size_min 0.022
_refine_diff_density_max 1.026
_refine_diff_density_min -1.342
_refine_diff_density_rms 0.131
_refine_ls_extinction_method none
_refine_ls_goodness_of_fit_ref 1.015
_refine_ls_hydrogen_treatment constr
_refine_ls_matrix_type full
_refine_ls_number_parameters 298
_refine_ls_number_reflns 7787
_refine_ls_number_restraints 0
_refine_ls_restrained_S_all 1.015
_refine_ls_R_factor_all 0.0775
_refine_ls_R_factor_gt 0.0447
_refine_ls_shift/su_max 0.000
_refine_ls_shift/su_mean 0.000
_refine_ls_structure_factor_coef Fsqd
_refine_ls_weighting_details 'w=1/[\s^2^(Fo^2^)+(0.0502P)^2^+3.8488P] where P=(Fo^2^+2Fc^2^)/3'
_refine_ls_weighting_scheme calc
_refine_ls_wR_factor_gt 0.1026
_refine_ls_wR_factor_ref 0.1178
_reflns_Friedel_coverage 0.000
_reflns_number_gt 5595
_reflns_number_total 7787
_reflns_threshold_expression 'I > 2\s(I)'
_cod_data_source_file ja7b12673_si_002.cif
_cod_data_source_block 12
_cod_database_code 4127103
_shelx_shelxl_version_number 2014/7
_shelx_space_group_comment
;
The symmetry employed for this shelxl refinement is uniquely defined
by the following loop, which should always be used as a source of
symmetry information in preference to the above space-group names.
They are only intended as comments.
;
_shelx_estimated_absorpt_t_min 0.883
_shelx_estimated_absorpt_t_max 0.980

loop_
_space_group_symop_operation_xyz
'x, y, z'
'-x+1/2, y+1/2, -z+1/2'
'-x, -y, -z'
'x-1/2, -y-1/2, z-1/2'

loop_
_atom_site_label
_atom_site_type_symbol
_atom_site_fract_x
_atom_site_fract_y
_atom_site_fract_z
_atom_site_U_iso_or_equiv
_atom_site_adp_type
_atom_site_occupancy
_atom_site_site_symmetry_order
_atom_site_calc_flag
_atom_site_refinement_flags_posn
_atom_site_refinement_flags_adp
C1 C 0.2519(3) 0.25122(19) 0.5296(2) 0.0178(6) Uani 1 1 d . .
C2 C 0.3185(3) 0.19547(18) 0.4904(3) 0.0192(6) Uani 1 1 d . .
C3 C 0.2730(3) 0.12331(19) 0.4452(3) 0.0214(6) Uani 1 1 d . .
H3 H 0.1962 0.1096 0.4444 0.026 Uiso 1 1 calc R U
C4 C 0.3354(3) 0.07202(19) 0.4024(3) 0.0222(6) Uani 1 1 d . .
H4 H 0.2995 0.0251 0.3698 0.027 Uiso 1 1 calc R U
C5 C 0.4517(3) 0.08761(19) 0.4057(3) 0.0228(7) Uani 1 1 d . .
C6 C 0.5011(3) 0.1580(2) 0.4561(3) 0.0244(7) Uani 1 1 d . .
H6 H 0.5805 0.1696 0.4638 0.029 Uiso 1 1 calc R U
C7 C 0.4353(3) 0.20982(19) 0.4942(3) 0.0214(6) Uani 1 1 d . .
H7 H 0.4700 0.2576 0.5245 0.026 Uiso 1 1 calc R U
C8 C 0.4601(4) -0.0319(2) 0.3051(4) 0.0358(9) Uani 1 1 d . .
H8A H 0.4229 -0.0603 0.3529 0.054 Uiso 1 1 calc R U
H8B H 0.5209 -0.0640 0.2905 0.054 Uiso 1 1 calc R U
H8C H 0.4011 -0.0186 0.2327 0.054 Uiso 1 1 calc R U
C9 C 0.6281(4) 0.0537(2) 0.3585(4) 0.0428(10) Uani 1 1 d . .
H9A H 0.6264 0.1009 0.3146 0.064 Uiso 1 1 calc R U
H9B H 0.6557 0.0107 0.3223 0.064 Uiso 1 1 calc R U
H9C H 0.6812 0.0607 0.4361 0.064 Uiso 1 1 calc R U
C10 C 0.2788(3) 0.33152(19) 0.5186(3) 0.0197(6) Uani 1 1 d . .
C11 C 0.3111(3) 0.35835(19) 0.4243(3) 0.0210(6) Uani 1 1 d . .
H11 H 0.3177 0.3220 0.3692 0.025 Uiso 1 1 calc R U
C12 C 0.3332(3) 0.43421(19) 0.4095(3) 0.0213(6) Uani 1 1 d . .
H12 H 0.3523 0.4492 0.3437 0.026 Uiso 1 1 calc R U
C13 C 0.3284(3) 0.49081(18) 0.4900(3) 0.0206(6) Uani 1 1 d . .
C14 C 0.2956(3) 0.46568(19) 0.5839(3) 0.0215(6) Uani 1 1 d . .
H14 H 0.2916 0.5018 0.6402 0.026 Uiso 1 1 calc R U
C15 C 0.2692(3) 0.38920(18) 0.5954(3) 0.0201(6) Uani 1 1 d . .
H15 H 0.2435 0.3749 0.6577 0.024 Uiso 1 1 calc R U
C16 C 0.3573(3) 0.6238(2) 0.5620(3) 0.0273(7) Uani 1 1 d . .
H16A H 0.2779 0.6324 0.5655 0.041 Uiso 1 1 calc R U
H16B H 0.3882 0.6722 0.5419 0.041 Uiso 1 1 calc R U
H16C H 0.4080 0.6061 0.6363 0.041 Uiso 1 1 calc R U
C17 C 0.3865(3) 0.5910(2) 0.3800(3) 0.0269(7) Uani 1 1 d . .
H17A H 0.4569 0.5632 0.3783 0.040 Uiso 1 1 calc R U
H17B H 0.4024 0.6465 0.3856 0.040 Uiso 1 1 calc R U
H17C H 0.3222 0.5802 0.3101 0.040 Uiso 1 1 calc R U
C18 C -0.0095(3) 0.2452(2) 0.4158(3) 0.0214(6) Uani 1 1 d . .
C19 C -0.0334(3) 0.1710(2) 0.4536(3) 0.0221(6) Uani 1 1 d . .
C20 C -0.0706(3) 0.1821(2) 0.5536(3) 0.0244(7) Uani 1 1 d . .
C21 C -0.0662(3) 0.2607(2) 0.5776(3) 0.0258(7) Uani 1 1 d . .
C22 C -0.0224(3) 0.3015(2) 0.4953(3) 0.0222(6) Uani 1 1 d . .
C23 C 0.0142(3) 0.2629(2) 0.3072(3) 0.0279(8) Uani 1 1 d . .
H23A H -0.0579 0.2814 0.2508 0.042 Uiso 1 1 calc R U
H23B H 0.0411 0.2161 0.2786 0.042 Uiso 1 1 calc R U
H23C H 0.0748 0.3027 0.3207 0.042 Uiso 1 1 calc R U
C24 C -0.0374(3) 0.0958(2) 0.3946(3) 0.0304(8) Uani 1 1 d . .
H24A H -0.1185 0.0774 0.3667 0.046 Uiso 1 1 calc R U
H24B H 0.0109 0.0581 0.4479 0.046 Uiso 1 1 calc R U
H24C H -0.0072 0.1024 0.3302 0.046 Uiso 1 1 calc R U
C25 C -0.1065(4) 0.1182(3) 0.6179(3) 0.0373(9) Uani 1 1 d . .
H25A H -0.1104 0.1381 0.6908 0.056 Uiso 1 1 calc R U
H25B H -0.0489 0.0764 0.6318 0.056 Uiso 1 1 calc R U
H25C H -0.1837 0.0986 0.5731 0.056 Uiso 1 1 calc R U
C26 C -0.0971(3) 0.2974(3) 0.6720(3) 0.0388(10) Uani 1 1 d . .
H26A H -0.1693 0.2744 0.6780 0.058 Uiso 1 1 calc R U
H26B H -0.1090 0.3528 0.6571 0.058 Uiso 1 1 calc R U
H26C H -0.0334 0.2895 0.7433 0.058 Uiso 1 1 calc R U
C27 C -0.0183(3) 0.3864(2) 0.4798(4) 0.0345(9) Uani 1 1 d . .
H27A H 0.0425 0.3988 0.4452 0.052 Uiso 1 1 calc R U
H27B H -0.0001 0.4120 0.5539 0.052 Uiso 1 1 calc R U
H27C H -0.0945 0.4044 0.4301 0.052 Uiso 1 1 calc R U
Cl1 Cl 0.19696(8) 0.09862(5) 0.66133(7) 0.02665(18) Uani 1 1 d . .
Cl2 Cl 0.19949(7) 0.26830(5) 0.77342(6) 0.02333(16) Uani 1 1 d . .
N1 N 0.5121(3) 0.03713(17) 0.3622(3) 0.0293(7) Uani 1 1 d . .
N2 N 0.3540(3) 0.56616(16) 0.4769(2) 0.0251(6) Uani 1 1 d . .
Rh1 Rh 0.11552(2) 0.22149(2) 0.58257(2) 0.01670(7) Uani 1 1 d . .

loop_
_atom_site_aniso_label
_atom_site_aniso_U_11
_atom_site_aniso_U_22
_atom_site_aniso_U_33
_atom_site_aniso_U_23
_atom_site_aniso_U_13
_atom_site_aniso_U_12
C1 0.0156(15) 0.0229(14) 0.0137(13) -0.0003(11) 0.0028(11) 0.0022(11)
C2 0.0184(15) 0.0218(14) 0.0174(14) 0.0014(11) 0.0056(11) 0.0020(12)
C3 0.0212(16) 0.0252(16) 0.0189(14) -0.0003(12) 0.0077(12) -0.0010(12)
C4 0.0224(17) 0.0224(16) 0.0209(15) -0.0024(12) 0.0056(12) 0.0002(12)
C5 0.0235(17) 0.0258(16) 0.0202(15) 0.0033(12) 0.0084(13) 0.0045(13)
C6 0.0185(16) 0.0272(17) 0.0282(17) 0.0011(13) 0.0082(13) 0.0005(13)
C7 0.0192(15) 0.0252(16) 0.0217(15) 0.0002(12) 0.0090(12) 0.0002(12)
C8 0.035(2) 0.036(2) 0.039(2) -0.0164(17) 0.0145(17) 0.0013(16)
C9 0.038(2) 0.032(2) 0.068(3) -0.002(2) 0.031(2) 0.0047(17)
C10 0.0155(15) 0.0251(15) 0.0195(14) -0.0006(12) 0.0070(12) 0.0009(12)
C11 0.0189(16) 0.0249(16) 0.0202(15) -0.0022(12) 0.0076(12) 0.0010(12)
C12 0.0200(16) 0.0255(16) 0.0196(14) 0.0029(12) 0.0080(12) 0.0016(12)
C13 0.0166(15) 0.0232(15) 0.0205(15) -0.0010(12) 0.0037(12) -0.0003(12)
C14 0.0214(16) 0.0248(16) 0.0204(15) -0.0032(12) 0.0095(12) -0.0009(12)
C15 0.0204(16) 0.0236(15) 0.0179(14) -0.0004(12) 0.0086(12) 0.0002(12)
C16 0.0290(19) 0.0262(17) 0.0283(17) -0.0038(14) 0.0112(14) -0.0040(14)
C17 0.0296(19) 0.0274(17) 0.0236(16) 0.0020(13) 0.0081(14) -0.0049(14)
C18 0.0171(15) 0.0298(16) 0.0158(14) 0.0043(12) 0.0031(11) 0.0005(12)
C19 0.0180(16) 0.0281(16) 0.0182(14) -0.0007(12) 0.0028(12) -0.0043(12)
C20 0.0161(15) 0.0378(19) 0.0195(15) 0.0034(13) 0.0058(12) -0.0057(13)
C21 0.0128(15) 0.042(2) 0.0209(15) -0.0005(14) 0.0037(12) 0.0037(13)
C22 0.0140(15) 0.0281(16) 0.0217(15) 0.0006(13) 0.0018(12) 0.0048(12)
C23 0.0286(18) 0.039(2) 0.0152(14) 0.0079(13) 0.0061(13) -0.0003(14)
C24 0.031(2) 0.0299(18) 0.0274(17) -0.0056(15) 0.0054(15) -0.0061(15)
C25 0.030(2) 0.052(2) 0.0296(19) 0.0116(18) 0.0093(16) -0.0114(18)
C26 0.0253(19) 0.065(3) 0.0271(18) -0.0091(18) 0.0095(15) 0.0118(18)
C27 0.0253(19) 0.0292(19) 0.045(2) 0.0077(16) 0.0056(16) 0.0091(15)
Cl1 0.0324(5) 0.0241(4) 0.0257(4) 0.0060(3) 0.0123(3) 0.0069(3)
Cl2 0.0226(4) 0.0307(4) 0.0158(3) -0.0001(3) 0.0047(3) -0.0020(3)
N1 0.0300(17) 0.0239(15) 0.0381(17) 0.0017(13) 0.0167(14) 0.0063(12)
N2 0.0300(16) 0.0232(14) 0.0231(14) -0.0022(11) 0.0095(12) -0.0091(11)
Rh1 0.01580(12) 0.02005(12) 0.01456(11) 0.00071(9) 0.00521(8) 0.00079(9)

loop_
_atom_type_symbol
_atom_type_description
_atom_type_scat_dispersion_real
_atom_type_scat_dispersion_imag
_atom_type_scat_source
C C 0.0033 0.0016 'International Tables Vol C Tables 4.2.6.8 and 6.1.1.4'
H H 0.0000 0.0000 'International Tables Vol C Tables 4.2.6.8 and 6.1.1.4'
Cl Cl 0.1484 0.1585 'International Tables Vol C Tables 4.2.6.8 and 6.1.1.4'
N N 0.0061 0.0033 'International Tables Vol C Tables 4.2.6.8 and 6.1.1.4'
Rh Rh -1.1178 0.9187 'International Tables Vol C Tables 4.2.6.8 and 6.1.1.4'

loop_
_exptl_crystal_face_index_h
_exptl_crystal_face_index_k
_exptl_crystal_face_index_l
_exptl_crystal_face_perp_dist
3.00 -4.00 1.00 0.0400
-1.00 1.00 -2.00 0.0350
1.00 -1.00 -3.00 0.0200
-1.00 1.00 1.00 0.0300
-2.00 -4.00 1.00 0.0100
2.00 4.00 -1.00 0.0100

loop_
_geom_angle_atom_site_label_1
_geom_angle_atom_site_label_2
_geom_angle_atom_site_label_3
_geom_angle
C2 C1 C10 116.9(3)
C2 C1 Rh1 122.4(2)
C10 C1 Rh1 120.4(2)
C3 C2 C7 115.3(3)
C3 C2 C1 123.0(3)
C7 C2 C1 121.7(3)
C4 C3 C2 122.5(3)
C3 C4 C5 121.4(3)
N1 C5 C4 121.0(3)
N1 C5 C6 122.1(3)
C4 C5 C6 116.9(3)
C7 C6 C5 120.6(3)
C6 C7 C2 123.1(3)
C15 C10 C11 115.1(3)
C15 C10 C1 123.5(3)
C11 C10 C1 121.4(3)
C12 C11 C10 122.7(3)
C11 C12 C13 121.5(3)
N2 C13 C14 121.8(3)
N2 C13 C12 121.4(3)
C14 C13 C12 116.8(3)
C15 C14 C13 121.0(3)
C14 C15 C10 122.8(3)
C22 C18 C19 108.3(3)
C22 C18 C23 125.0(3)
C19 C18 C23 126.5(3)
C22 C18 Rh1 70.57(18)
C19 C18 Rh1 70.66(18)
C23 C18 Rh1 128.6(2)
C18 C19 C20 107.8(3)
C18 C19 C24 127.4(3)
C20 C19 C24 124.2(3)
C18 C19 Rh1 70.96(18)
C20 C19 Rh1 73.97(18)
C24 C19 Rh1 127.3(2)
C21 C20 C19 108.0(3)
C21 C20 C25 127.3(3)
C19 C20 C25 124.7(3)
C21 C20 Rh1 72.56(19)
C19 C20 Rh1 67.72(18)
C25 C20 Rh1 125.0(2)
C20 C21 C22 108.8(3)
C20 C21 C26 126.1(4)
C22 C21 C26 125.1(4)
C20 C21 Rh1 71.6(2)
C22 C21 Rh1 67.10(18)
C26 C21 Rh1 125.9(2)
C18 C22 C21 106.8(3)
C18 C22 C27 124.9(3)
C21 C22 C27 126.9(3)
C18 C22 Rh1 71.07(18)
C21 C22 Rh1 74.40(19)
C27 C22 Rh1 130.2(2)
C5 N1 C8 122.3(3)
C5 N1 C9 122.0(3)
C8 N1 C9 115.3(3)
C13 N2 C17 121.1(3)
C13 N2 C16 122.2(3)
C17 N2 C16 116.6(3)
C1 Rh1 C22 104.26(13)
C1 Rh1 C19 115.48(12)
C22 Rh1 C19 64.46(13)
C1 Rh1 C18 91.85(12)
C22 Rh1 C18 38.36(13)
C19 Rh1 C18 38.39(12)
C1 Rh1 C20 153.24(12)
C22 Rh1 C20 63.33(13)
C19 Rh1 C20 38.31(12)
C18 Rh1 C20 63.43(12)
C1 Rh1 C21 142.08(13)
C22 Rh1 C21 38.51(13)
C19 Rh1 C21 62.47(13)
C18 Rh1 C21 63.01(13)
C20 Rh1 C21 35.83(13)
C1 Rh1 Cl2 95.77(9)
C22 Rh1 Cl2 107.00(9)
C19 Rh1 Cl2 148.65(9)
C18 Rh1 Cl2 145.16(10)
C20 Rh1 Cl2 110.36(9)
C21 Rh1 Cl2 91.65(9)
C1 Rh1 Cl1 95.13(9)
C22 Rh1 Cl1 155.86(10)
C19 Rh1 Cl1 94.36(9)
C18 Rh1 Cl1 128.32(9)
C20 Rh1 Cl1 93.00(10)
C21 Rh1 Cl1 122.60(10)
Cl2 Rh1 Cl1 84.83(3)

loop_
_geom_bond_atom_site_label_1
_geom_bond_atom_site_label_2
_geom_bond_distance
C1 C2 1.434(4)
C1 C10 1.447(5)
C1 Rh1 2.014(3)
C2 C3 1.410(5)
C2 C7 1.412(5)
C3 C4 1.373(5)
C4 C5 1.412(5)
C5 N1 1.352(4)
C5 C6 1.416(5)
C6 C7 1.375(5)
C8 N1 1.430(5)
C9 N1 1.439(5)
C10 C15 1.410(4)
C10 C11 1.420(5)
C11 C12 1.367(5)
C12 C13 1.414(5)
C13 N2 1.365(4)
C13 C14 1.409(5)
C14 C15 1.382(5)
C16 N2 1.445(4)
C17 N2 1.439(4)
C18 C22 1.429(5)
C18 C19 1.431(5)
C18 C23 1.491(5)
C18 Rh1 2.178(3)
C19 C20 1.456(5)
C19 C24 1.488(5)
C19 Rh1 2.174(3)
C20 C21 1.393(5)
C20 C25 1.504(5)
C20 Rh1 2.258(3)
C21 C22 1.467(5)
C21 C26 1.478(5)
C21 Rh1 2.270(3)
C22 C27 1.490(5)
C22 Rh1 2.171(3)
Cl1 Rh1 2.4197(10)
Cl2 Rh1 2.4006(11)
